data_2107384
loop_
_publ_author_name
'Marsden, C.J.'
'Sheldrick, G.M.'
'Taylor, R.'

_publ_section_title
;
 Trifluoromethylseleniumtrichloride
;
_journal_name_full 'Acta Crystallographica B (24,1968-38,1982)'
_journal_page_first 139
_journal_page_last 141
_journal_volume 33
_journal_year 1977
_chemical_formula_sum 'C2 Cl6 F6 Se2'
_chemical_name_systematic 'Cl2 (C F3) Se Cl2 Se (C F3) Cl2'
_space_group_IT_number 61
_symmetry_space_group_name_Hall '-P 2ac 2ab'
_symmetry_space_group_name_H-M 'P b c a'
_cell_angle_alpha 90
_cell_angle_beta 90
_cell_angle_gamma 90
_cell_formula_units_Z 8
_cell_length_a 18.938
_cell_length_b 7.399
_cell_length_c 18.88
_cell_volume 2645.508
_citation_journal_id_ASTM ACBCAR
_cod_data_source_file Marsden_ACBCAR_1977_1733.cif
_cod_data_source_block C2Cl6F6Se2
_cod_database_code 2107384

loop_
_symmetry_equiv_pos_as_xyz
x,y,z
-x+1/2,-y,z+1/2
x+1/2,-y+1/2,-z
-x,y+1/2,-z+1/2
-x,-y,-z
x-1/2,y,-z-1/2
-x-1/2,y-1/2,z
x,-y-1/2,z-1/2

loop_
_atom_site_label
_atom_site_type_symbol
_atom_site_fract_x
_atom_site_fract_y
_atom_site_fract_z
_atom_site_occupancy
_atom_site_U_iso_or_equiv
F1 F-1 0.4753 -0.0598 0.2172 1 0.0
F3 F-1 0.3957 -0.2678 0.2093 1 0.0
C1 C+2 0.4107 -0.0969 0.1937 1 0.0
F5 F-1 0.4061 -0.4192 0.4878 1 0.0
Cl1 Cl-1 0.428 0.0697 0.3583 1 0.0
C2 C+2 0.4036 -0.3305 0.4265 1 0.0
F2 F-1 0.4103 -0.0786 0.1236 1 0.0
Cl3 Cl-1 0.2605 -0.2586 0.495 1 0.0
Cl4 Cl-1 0.2806 -0.01962 0.3131 1 0.0
Se2 Se+4 0.3423 -0.1031 0.4337 1 0.0
F4 F-1 0.378 -0.4411 0.3773 1 0.0
Se1 Se+4 0.3416 0.0697 0.2412 1 0.0
Cl5 Cl-1 0.267 0.0348 0.1577 1 0.0
Cl2 Cl-1 0.3977 0.3002 0.1966 1 0.0
F6 F-1 0.469 -0.2481 0.4083 1 0.0
Cl6 Cl-1 0.3959 -0.0123 0.5303 1 0.0
